data_1536746
loop_
_publ_author_name
'Xue Ganglin'
'Vaissermann, J.'
'Gouzerh, P.'

_publ_section_title
;
 Cerium(III) complexes with lacunary polyoxotungstates. Synthesis and
 structural characterization of a novel heteropolyoxotungstate based on
 alpha - (Sb W9 O33)(9-) units
;
_journal_name_full 'Journal of Cluster Science'
_journal_page_first 409
_journal_page_last 421
_journal_volume 13
_journal_year 2002
_chemical_formula_sum 'Ce3 N5.66 O163.185 Sb8 W38'
_chemical_name_systematic
;
(N H4)19 ((Sb W9 O33)4 (W O2 (H2 O))2 Ce3 (H2 O)8 (Sb4 O4)) (H2 O)48
;
_space_group_IT_number 2
_symmetry_space_group_name_Hall '-P 1'
_symmetry_space_group_name_H-M 'P -1'
_cell_angle_alpha 86.95
_cell_angle_beta 75.68
_cell_angle_gamma 67.52
_cell_formula_units_Z 2
_cell_length_a 18.908
_cell_length_b 20.032
_cell_length_c 28.653
_cell_volume 9706.133
_citation_journal_id_ASTM JCSCEB
_cod_data_source_file XueGanglin_JCSCEB_2002_1526.cif
_cod_data_source_block Ce3N5.66O163.185Sb8W38
_cod_original_cell_volume 9706.134
_cod_database_code 1536746

loop_
_symmetry_equiv_pos_as_xyz
x,y,z
-x,-y,-z

loop_
_atom_site_label
_atom_site_type_symbol
_atom_site_fract_x
_atom_site_fract_y
_atom_site_fract_z
_atom_site_occupancy
_atom_site_U_iso_or_equiv
W18 W+6 -0.21874 -0.07832 0.45412 1 0.0
O51 O-2 0.4429 -0.3548 0.4576 1 0.0
W26 W+6 0.19261 -0.52707 0.39105 1 0.0
O104 O-2 0.512 -0.4957 0.293 1 0.0
O2 O-2 0.1333 0.2831 0.23 1 0.0
O29 O-2 -0.1938 -0.2224 0.3041 1 0.0
O3 O-2 0.0831 0.289 0.3242 1 0.0
O49 O-2 0.551 -0.5826 0.369 1 0.0
N9 N-3 0.58 -0.121 0.6936 0.283 0.0
O109 O-2 0.2922 -0.2674 0.4458 1 0.0
O57 O-2 0.3871 -0.6503 0.2605 1 0.0
O131 O-2 0.0968 -0.3848 0.1016 1 0.0
N11 N-3 -0.059 -0.456 -0.3159 0.283 0.0
W38 W+6 0.22544 -0.19566 -0.04554 0.9224 0.0
O128 O-2 0.2492 -0.1148 -0.0348 1 0.0
O121 O-2 0.2927 -0.5707 0.3478 1 0.0
O149 O-2 0.109 0.281 0.4321 0.717 0.0
O126 O-2 0.2304 -0.445 0.035 1 0.0
N2 N-3 0.109 0.281 0.4321 0.283 0.0
O22 O-2 -0.0101 0.1622 0.4592 1 0.0
W28 W+6 0.05354 -0.28644 0.08118 1 0.0
W14 W+6 -0.12078 -0.34057 0.31163 1 0.0
O99 O-2 0.3383 -0.025 0.1082 1 0.0
O115 O-2 0.4268 -0.359 0.2883 1 0.0
O62 O-2 -0.023 -0.0534 0.0409 1 0.0
O86 O-2 -0.1434 -0.3106 0.3781 1 0.0
O157 O-2 -0.672 0.265 0.3526 0.717 0.0
O164 O-2 0.727 -0.378 0.4226 0.717 0.0
W25 W+6 0.44358 -0.44647 0.2505 1 0.0
O78 O-2 -0.3677 -0.0165 0.2771 1 0.0
W40 W+6 0.15 -0.2717 -0.0253 0.0776 0.0
O151 O-2 -0.126 0.0033 0.537 0.717 0.0
W7 W+6 0.28898 0.09124 0.22209 1 0.0
O10 O-2 -0.0681 0.4028 0.3529 1 0.0
W39 W+6 0.323 -0.413 -0.0015 0.0776 0.0
O77 O-2 -0.366 -0.1403 0.3191 1 0.0
O50 O-2 0.3324 -0.5345 0.508 1 0.0
O6 O-2 0.0293 0.3826 0.183 1 0.0
O95 O-2 -0.0044 -0.0431 0.452 1 0.0
O159 O-2 -0.294 0.142 0.5063 0.717 0.0
O59 O-2 0.223 -0.4184 -0.06 1 0.0
W35 W+6 0.04279 -0.2341 0.36829 1 0.0
W32 W+6 0.40838 -0.22873 0.06137 1 0.0
O132 O-2 0.0617 -0.1108 0.1115 1 0.0
O11 O-2 0.1708 0.1428 0.2777 1 0.0
W9 W+6 -0.04144 0.18743 0.1941 1 0.0
O26 O-2 0.1133 0.1443 0.3807 1 0.0
O31 O-2 0.3081 0.0717 0.2878 1 0.0
W27 W+6 0.359 -0.56494 0.28585 1 0.0
N8 N-3 0.422 0.925 0.2708 0.283 0.0
O82 O-2 -0.0815 -0.2205 0.2225 1 0.0
W15 W+6 -0.25676 -0.03138 0.2496 1 0.0
O5 O-2 0.2758 0.1952 0.239 1 0.0
W31 W+6 0.207 -0.41959 0.10713 1 0.0
O106 O-2 0.3292 -0.4074 0.4558 1 0.0
W13 W+6 -0.17429 -0.23134 0.22518 1 0.0
O47 O-2 -0.3083 0.1292 0.375 1 0.0
O14 O-2 -0.1239 0.3003 0.337 1 0.0
O152 O-2 -0.27 -0.378 -0.1932 0.717 0.0
O117 O-2 0.1119 -0.4617 0.4428 1 0.0
O119 O-2 0.4344 -0.5343 0.2374 1 0.0
O23 O-2 0.1977 -0.183 0.0368 1 0.0
W4 W+6 -0.12047 0.19777 0.32885 1 0.0
O116 O-2 0.0802 -0.327 0.4038 1 0.0
N19 N-3 -0.399 0.041 0.5636 0.283 0.0
O37 O-2 -0.1149 0.1967 0.168 1 0.0
O133 O-2 0.1226 -0.0457 0.037 1 0.0
O88 O-2 -0.2778 0.0517 0.2889 1 0.0
N14 N-3 0.216 -0.314 0.5465 0.283 0.0
O80 O-2 -0.2803 -0.2394 0.2514 1 0.0
W33 W+6 0.39158 -0.38685 0.09543 1 0.0
O61 O-2 -0.0403 -0.2783 0.082 1 0.0
O7 O-2 -0.0174 0.3174 0.2668 1 0.0
W36 W+6 0.39793 -0.34021 -0.01856 0.9224 0.0
O163 O-2 -0.094 -0.109 -0.0268 0.717 0.0
W6 W+6 0.21815 0.09524 0.34106 1 0.0
O92 O-2 -0.2807 -0.0071 0.4178 1 0.0
N12 N-3 -0.294 0.142 0.5063 0.283 0.0
W17 W+6 -0.27578 0.03879 0.35718 1 0.0
O42 O-2 -0.3953 -0.2655 0.3243 1 0.0
O58 O-2 0.4665 -0.3852 -0.07 1 0.0
Sb8 Sb+3 -0.0976 0.03041 0.25222 1 0.0
W22 W+6 0.20685 -0.23514 0.4158 1 0.0
O124 O-2 0.4369 -0.4121 0.029 1 0.0
W19 W+6 0.4685 -0.53198 0.35202 1 0.0
W5 W+6 0.00419 0.16032 0.39921 1 0.0
O161 O-2 0.216 -0.314 0.5465 0.717 0.0
O74 O-2 -0.3228 -0.2239 0.3862 1 0.0
O83 O-2 -0.1331 -0.3287 0.2436 1 0.0
O44 O-2 -0.0865 -0.4348 0.3124 1 0.0
O135 O-2 0.3421 -0.1571 0.0286 1 0.0
O16 O-2 -0.2187 0.2254 0.34 1 0.0
W41 W+6 0.331 -0.2445 -0.043 0.0776 0.0
W10 W+6 -0.33707 -0.1628 0.43916 1 0.0
O134 O-2 0.2149 -0.086 0.0996 1 0.0
N5 N-3 -0.27 -0.378 -0.1932 0.283 0.0
O13 O-2 0.0057 0.1855 0.3209 1 0.0
N20 N-3 0.588 -0.399 0.3143 0.283 0.0
O33 O-2 0.1192 -0.0687 0.1973 1 0.0
O48 O-2 -0.2367 -0.0296 0.5068 1 0.0
O147 O-2 -0.0123 0.087 0.211 1 0.0
O140 O-2 0.3218 -0.3325 0.1519 1 0.0
O72 O-2 0.1925 -0.298 0.235 1 0.0
O38 O-2 -0.4174 -0.1713 0.4788 1 0.0
O65 O-2 0.4898 -0.2058 0.051 1 0.0
O123 O-2 0.4517 -0.2889 -0.0018 1 0.0
O141 O-2 -0.0817 0.1002 0.3212 1 0.0
O18 O-2 0.2986 -0.3331 0.3708 1 0.0
O127 O-2 0.1149 -0.1376 -0.023 1 0.0
O73 O-2 -0.383 -0.08 0.4056 1 0.0
Sb1 Sb+3 0.0857 0.1116 0.27188 1 0.0
O67 O-2 0.4091 -0.2809 0.1921 1 0.0
O32 O-2 0.3834 0.0668 0.1873 1 0.0
O75 O-2 -0.2548 -0.2462 0.4602 1 0.0
W30 W+6 0.23638 -0.08653 0.03531 1 0.0
O45 O-2 -0.2651 0.0102 0.197 1 0.0
O168 O-2 0.1989 -0.2774 -0.0319 0.9224 0.0
O55 O-2 0.5181 -0.4459 0.202 1 0.0
W12 W+6 -0.3143 -0.24263 0.31965 1 0.0
O64 O-2 0.2197 -0.5065 0.1224 1 0.0
Sb4 Sb+3 -0.16239 -0.1506 0.32988 1 0.0
W2 W+6 0.051 0.29656 0.20405 1 0.0
O111 O-2 0.2709 -0.2014 0.3631 1 0.0
O70 O-2 0.0352 -0.1672 0.2152 1 0.0
O162 O-2 -0.453 0.042 0.4803 0.717 0.0
N7 N-3 -0.678 0.303 0.4539 0.283 0.0
O103 O-2 0.4493 -0.4363 0.3806 1 0.0
W29 W+6 0.06807 -0.10982 0.04373 1 0.0
O120 O-2 0.1504 -0.4795 0.348 1 0.0
O144 O-2 0.1984 0.0197 0.3333 1 0.0
O71 O-2 0.0688 -0.2732 0.3107 1 0.0
O169 O-2 0.3194 -0.3769 -0.014 0.9224 0.0
O146 O-2 0.1643 0.0442 0.1637 1 0.0
N15 N-3 -0.453 0.042 0.4803 0.283 0.0
O41 O-2 -0.497 -0.0092 0.3514 1 0.0
O39 O-2 -0.034 -0.028 0.1896 1 0.0
O91 O-2 -0.1698 0.0068 0.3415 1 0.0
W3 W+6 -0.03083 0.31123 0.33583 1 0.0
O81 O-2 -0.2355 -0.3323 0.3235 1 0.0
W37 W+6 0.21312 -0.37221 -0.00826 0.9224 0.0
O138 O-2 0.3496 -0.186 0.1179 1 0.0
O87 O-2 -0.147 -0.06 0.2466 1 0.0
O89 O-2 -0.0585 -0.2409 0.3898 1 0.0
O167 O-2 0.588 -0.399 0.3143 0.717 0.0
Sb3 Sb+3 0.2135 -0.2411 0.09405 1 0.0
W8 W+6 0.15193 0.13436 0.14465 1 0.0
O96 O-2 0.1011 -0.0663 0.3493 1 0.0
O93 O-2 -0.1304 -0.0738 0.4199 1 0.0
W24 W+6 0.11862 -0.37149 0.45486 1 0.0
N1 N-3 -0.0727 0.0699 0.1064 0.283 0.0
O43 O-2 -0.172 -0.2474 0.1658 1 0.0
O69 O-2 0.2521 -0.1979 0.2012 1 0.0
O30 O-2 -0.2146 -0.1569 0.3975 1 0.0
Sb5 Sb+3 0.05914 -0.00337 0.15197 1 0.0
O63 O-2 0.2532 -0.0082 0.022 1 0.0
O94 O-2 -0.1511 0.0827 0.4354 1 0.0
O102 O-2 0.3884 -0.5295 0.4097 1 0.0
N10 N-3 -0.672 0.265 0.3526 0.283 0.0
O107 O-2 0.194 -0.4239 0.4937 1 0.0
O40 O-2 -0.0177 -0.0381 0.283 1 0.0
O139 O-2 0.4492 -0.3209 0.0919 1 0.0
O34 O-2 0.2299 0.1362 0.1746 1 0.0
N6 N-3 -0.099 -0.4634 -0.2159 0.283 0.0
O150 O-2 -0.289 0.084 0.6019 0.717 0.0
N13 N-3 -0.389 -0.428 -0.1547 0.283 0.0
O108 O-2 0.2575 -0.5552 0.4437 1 0.0
Sb2 Sb+3 0.25531 -0.3893 0.33888 1 0.0
O158 O-2 -0.059 -0.456 -0.3159 0.717 0.0
O154 O-2 -0.678 0.303 0.4539 0.717 0.0
O156 O-2 0.58 -0.121 0.6936 0.717 0.0
N4 N-3 -0.126 0.0033 0.537 0.283 0.0
O76 O-2 -0.3169 -0.1017 0.4777 1 0.0
O15 O-2 -0.0235 0.2686 0.3946 1 0.0
O60 O-2 0.2349 -0.1897 -0.107 1 0.0
O9 O-2 -0.0362 0.2795 0.1867 1 0.0
O52 O-2 0.1508 -0.1564 0.4477 1 0.0
O66 O-2 0.4567 -0.4574 0.1193 1 0.0
O125 O-2 0.1038 -0.339 0.0137 1 0.0
O46 O-2 -0.1032 -0.3236 0.4667 1 0.0
W34 W+6 0.2842 -0.28892 0.21627 1 0.0
O20 O-2 -0.1082 0.1911 0.3948 1 0.0
O27 O-2 0.2725 0.0707 0.3836 1 0.0
O110 O-2 0.1417 -0.235 0.3747 1 0.0
W20 W+6 0.29748 -0.49178 0.45948 1 0.0
O84 O-2 -0.2336 -0.1299 0.2311 1 0.0
Ce3 Ce+3 -0.05042 -0.00946 0.3715 1 0.0
O54 O-2 0.038 -0.3363 0.504 1 0.0
O1 O-2 0.2133 0.3231 0.2875 1 0.0
O130 O-2 0.0545 -0.2017 0.0494 1 0.0
O112 O-2 0.1687 -0.3003 0.4526 1 0.0
O114 O-2 0.4135 -0.2973 0.3693 1 0.0
O118 O-2 0.3546 -0.3888 0.232 1 0.0
O97 O-2 0.2395 -0.101 0.2639 1 0.0
O165 O-2 0.864 -0.503 0.4325 0.717 0.0
W11 W+6 -0.39567 -0.04317 0.34271 1 0.0
O68 O-2 0.0071 -0.141 0.3565 1 0.0
O113 O-2 0.2904 -0.267 0.2796 1 0.0
W21 W+6 0.38408 -0.35591 0.42064 1 0.0
O143 O-2 0.0196 0.0698 0.3849 1 0.0
N3 N-3 -0.289 0.084 0.6019 0.283 0.0
O35 O-2 0.2 0.1216 0.0847 1 0.0
O136 O-2 0.1737 -0.3687 0.1634 1 0.0
O100 O-2 0.134 -0.4189 0.258 1 0.0
O12 O-2 0.066 0.177 0.2182 1 0.0
O105 O-2 0.4494 -0.5998 0.3223 1 0.0
O137 O-2 0.3126 -0.4228 0.0946 1 0.0
O85 O-2 -0.0346 -0.3222 0.2944 1 0.0
O145 O-2 0.2643 0.0164 0.2205 1 0.0
O153 O-2 -0.099 -0.4634 -0.2159 0.717 0.0
W23 W+6 0.36071 -0.27086 0.31928 1 0.0
O142 O-2 0.0037 -0.1888 0.4481 1 0.0
O53 O-2 0.4041 -0.2126 0.291 1 0.0
O25 O-2 0.1864 -0.3151 0.0673 1 0.0
O122 O-2 0.2826 -0.51 0.2613 1 0.0
O24 O-2 0.3239 -0.2895 0.0585 1 0.0
Sb6 Sb+3 -0.037 -0.12861 0.17317 1 0.0
O148 O-2 -0.0727 0.0699 0.1064 0.717 0.0
O79 O-2 -0.3851 0.0386 0.3631 1 0.0
O166 O-2 -0.399 0.041 0.5636 0.717 0.0
O28 O-2 -0.2613 -0.0695 0.3244 1 0.0
N18 N-3 0.864 -0.503 0.4325 0.283 0.0
Sb7 Sb+3 0.08277 -0.1203 0.25153 1 0.0
O21 O-2 -0.0983 0.2093 0.2608 1 0.0
O56 O-2 0.1609 -0.6001 0.401 1 0.0
O17 O-2 0.3607 -0.4679 0.3177 1 0.0
N17 N-3 0.727 -0.378 0.4226 0.283 0.0
Ce2 Ce+3 0.06279 -0.30007 0.22705 1 0.0
O98 O-2 0.3962 -0.1325 0.1913 1 0.0
O101 O-2 0.0216 -0.3894 0.1931 1 0.0
O160 O-2 -0.389 -0.428 -0.1547 0.717 0.0
W1 W+6 0.18776 0.2519 0.28422 1 0.0
O90 O-2 -0.1587 -0.1799 0.4714 1 0.0
O155 O-2 0.422 0.925 0.2708 0.717 0.0
O36 O-2 0.0471 0.1526 0.137 1 0.0
O8 O-2 0.1149 0.2418 0.1472 1 0.0
W16 W+6 -0.14563 -0.25771 0.43133 1 0.0
O129 O-2 0.047 -0.2517 0.1389 1 0.0
O4 O-2 0.2189 0.1993 0.3353 1 0.0
O19 O-2 0.2325 -0.4373 0.4004 1 0.0
Ce1 Ce+3 0.2604 -0.0809 0.1727 1 0.0
N16 N-3 -0.094 -0.109 -0.0268 0.283 0.0
